data_4117959
loop_
_publ_author_name
'In Chung'
'Jung-Hwan Song'
'Jino Im'
'John Androulakis'
'Christos D. Malliakas'
'Hao Li'
'Arthur J. Freeman'
'John T. Kenney'
'Mercouri G. Kanatzidis'

_publ_contact_author_address
;
Prof. Mercouri Kanatzidis
Department of Chemistry
Northwestern University
Evanston
IL
60208
UNITED STATES OF AMERICA
;
_publ_contact_author_email m-kanatzidis@northwestern.edu
_publ_contact_author_name 'Prof. Mercouri G. Kanatzidis'
_publ_section_title
;
 CsSnI3: Semiconductor or Metal? High Electrical Conductivity and Strong
 Near-Infrared Photoluminescence from a Single Material. High Hole
 Mobility and Phase-Transitions
;
_journal_name_full 'Journal of the American Chemical Society'
_journal_page_first 8579
_journal_page_last 8587
_journal_paper_doi 10.1021/ja301539s
_journal_volume 134
_journal_year 2012
_chemical_formula_sum 'Cs I3 Sn'
_chemical_formula_weight 632.30
_chemical_name_systematic
; 
 ? 
;
_space_group_IT_number 62
_symmetry_cell_setting orthorhombic
_symmetry_space_group_name_Hall '-P 2ac 2n'
_symmetry_space_group_name_H-M 'P n m a'
_atom_sites_solution_hydrogens none
_atom_sites_solution_primary direct
_atom_sites_solution_secondary difmap
_audit_creation_method SHELXL-97
_cell_angle_alpha 90.00
_cell_angle_beta 90.00
_cell_angle_gamma 90.00
_cell_formula_units_Z 4
_cell_length_a 8.6885(5)
_cell_length_b 12.3775(4)
_cell_length_c 8.6384(6)
_cell_measurement_temperature 300(2)
_cell_volume 928.99(9)
_computing_structure_refinement 'SHELXL-97 (Sheldrick, 2008)'
_computing_structure_solution 'SHELXS-97 (Sheldrick, 2008)'
_diffrn_ambient_temperature 300(2)
_diffrn_measured_fraction_theta_full 0.999
_diffrn_measured_fraction_theta_max 0.999
_diffrn_radiation_monochromator graphite
_diffrn_radiation_source 'fine-focus sealed tube'
_diffrn_radiation_type MoK\a
_diffrn_radiation_wavelength 0.71073
_diffrn_reflns_av_R_equivalents 0.0608
_diffrn_reflns_av_sigmaI/netI 0.0305
_diffrn_reflns_limit_h_max 11
_diffrn_reflns_limit_h_min -11
_diffrn_reflns_limit_k_max 15
_diffrn_reflns_limit_k_min -15
_diffrn_reflns_limit_l_max 11
_diffrn_reflns_limit_l_min -11
_diffrn_reflns_number 6924
_diffrn_reflns_theta_full 26.99
_diffrn_reflns_theta_max 26.99
_diffrn_reflns_theta_min 2.88
_exptl_absorpt_coefficient_mu 16.482
_exptl_absorpt_correction_T_max 0.3557
_exptl_absorpt_correction_T_min 0.2342
_exptl_absorpt_correction_type analytical
_exptl_crystal_colour Black
_exptl_crystal_density_diffrn 4.521
_exptl_crystal_F_000 1056
_exptl_crystal_size_max 0.154
_exptl_crystal_size_mid 0.103
_exptl_crystal_size_min 0.073
_refine_diff_density_max 1.360
_refine_diff_density_min -1.709
_refine_diff_density_rms 0.219
_refine_ls_extinction_coef 0.00033(6)
_refine_ls_extinction_expression Fc^*^=kFc[1+0.001xFc^2^\l^3^/sin(2\q)]^-1/4^
_refine_ls_extinction_method SHELXL
_refine_ls_goodness_of_fit_ref 1.192
_refine_ls_hydrogen_treatment none
_refine_ls_matrix_type full
_refine_ls_number_parameters 49
_refine_ls_number_reflns 1059
_refine_ls_number_restraints 0
_refine_ls_restrained_S_all 1.192
_refine_ls_R_factor_all 0.0553
_refine_ls_R_factor_gt 0.0431
_refine_ls_shift/su_max 0.001
_refine_ls_shift/su_mean 0.000
_refine_ls_structure_factor_coef Fsqd
_refine_ls_weighting_details 'calc w=1/[\s^2^(Fo^2^)+(0.0096P)^2^+20.2266P] where P=(Fo^2^+2Fc^2^)/3'
_refine_ls_weighting_scheme calc
_refine_ls_wR_factor_gt 0.0954
_refine_ls_wR_factor_ref 0.0991
_reflns_number_gt 890
_reflns_number_total 1059
_reflns_threshold_expression >2sigma(I)
_cod_data_source_file ja301539s_si_002_4.cif
_cod_data_source_block CsSnI3_B_gamma
_cod_depositor_comments
;
The following automatic conversions were performed:

'_exptl_absorpt_correction_type' value 'Analytical' changed to
'analytical' according to the built-in table from CIF Core dictionary
named 'cif_core.dic' version 2.4.1 from 2010-06-29.

Automatic conversion script
Id: cif_fix_values 1715 2011-07-08 13:25:40Z adriana 
;
_cod_database_code 4117959

loop_
_symmetry_equiv_pos_as_xyz
'x, y, z'
'-x+1/2, -y, z+1/2'
'-x, y+1/2, -z'
'x+1/2, -y+1/2, -z+1/2'
'-x, -y, -z'
'x-1/2, y, -z-1/2'
'x, -y-1/2, z'
'-x-1/2, y-1/2, z-1/2'

loop_
_atom_site_label
_atom_site_type_symbol
_atom_site_fract_x
_atom_site_fract_y
_atom_site_fract_z
_atom_site_U_iso_or_equiv
_atom_site_adp_type
_atom_site_occupancy
_atom_site_symmetry_multiplicity
_atom_site_calc_flag
_atom_site_refinement_flags
Sn Sn 0.5000 0.5000 0.0000 0.0319(3) Uani 1 2 d S
I1A I 0.2051(12) 0.5204(3) 0.2047(11) 0.0581(18) Uani 0.75(8) 1 d P
I1B I 0.225(4) 0.5211(14) 0.224(4) 0.093(9) Uani 0.25(8) 1 d P
I2A I 0.5035(11) 0.2500 0.0440(11) 0.081(2) Uani 0.76(9) 2 d SP
I2B I 0.483(5) 0.2500 0.025(5) 0.068(6) Uani 0.24(9) 2 d SP
CsA Cs 0.0396(15) 0.2500 -0.0171(15) 0.0827(19) Uani 0.77(4) 2 d SP
CsB Cs 0.001(3) 0.2500 0.025(3) 0.0827(19) Uani 0.23(4) 2 d SP

loop_
_atom_site_aniso_label
_atom_site_aniso_U_11
_atom_site_aniso_U_22
_atom_site_aniso_U_33
_atom_site_aniso_U_23
_atom_site_aniso_U_13
_atom_site_aniso_U_12
Sn 0.0327(5) 0.0303(5) 0.0328(5) -0.0008(4) 0.0003(4) 0.0002(4)
I1A 0.0504(17) 0.073(4) 0.0504(15) 0.0040(12) 0.0227(13) 0.0053(13)
I1B 0.052(6) 0.17(3) 0.052(5) -0.014(6) 0.022(5) -0.014(7)
I2A 0.115(4) 0.0250(19) 0.102(4) 0.000 -0.036(7) 0.000
I2B 0.101(11) 0.022(5) 0.080(9) 0.000 0.046(11) 0.000
CsA 0.089(4) 0.0723(10) 0.087(4) 0.000 -0.018(3) 0.000
CsB 0.089(4) 0.0723(10) 0.087(4) 0.000 -0.018(3) 0.000

loop_
_atom_type_symbol
_atom_type_description
_atom_type_scat_dispersion_real
_atom_type_scat_dispersion_imag
_atom_type_scat_source
Sn Sn -0.6537 1.4246 'International Tables Vol C Tables 4.2.6.8 and 6.1.1.4'
I I -0.4742 1.8119 'International Tables Vol C Tables 4.2.6.8 and 6.1.1.4'
Cs Cs -0.3680 2.1192 'International Tables Vol C Tables 4.2.6.8 and 6.1.1.4'

loop_
_geom_angle_atom_site_label_1
_geom_angle_atom_site_label_2
_geom_angle_atom_site_label_3
_geom_angle
_geom_angle_site_symmetry_1
_geom_angle_site_symmetry_3
I1B Sn I1B 180.000(1) . 5_665
I1B Sn I1B 89.95(8) . 6_656
I1B Sn I1B 90.05(8) 5_665 6_656
I1B Sn I1B 90.05(8) . 2_564
I1B Sn I1B 89.95(8) 5_665 2_564
I1B Sn I1B 180.000(2) 6_656 2_564
I1B Sn I2B 90.3(4) . .
I1B Sn I2B 89.7(4) 5_665 .
I1B Sn I2B 93.4(12) 6_656 .
I1B Sn I2B 86.6(12) 2_564 .
I1B Sn I2B 89.7(4) . 5_665
I1B Sn I2B 90.3(4) 5_665 5_665
I1B Sn I2B 86.6(12) 6_656 5_665
I1B Sn I2B 93.4(12) 2_564 5_665
I2B Sn I2B 179.999(3) . 5_665
I1B Sn I2A 90.9(4) . .
I1B Sn I2A 89.1(4) 5_665 .
I1B Sn I2A 89.1(4) 6_656 .
I1B Sn I2A 90.9(4) 2_564 .
I2B Sn I2A 4.4(11) . .
I2B Sn I2A 175.6(11) 5_665 .
I1B Sn I2A 89.1(4) . 5_665
I1B Sn I2A 90.9(4) 5_665 5_665
I1B Sn I2A 90.9(4) 6_656 5_665
I1B Sn I2A 89.1(4) 2_564 5_665
I2B Sn I2A 175.6(10) . 5_665
I2B Sn I2A 4.4(11) 5_665 5_665
I2A Sn I2A 180.000(1) . 5_665
I1B Sn I1A 94.4(8) . 2_564
I1B Sn I1A 85.6(8) 5_665 2_564
I1B Sn I1A 175.6(8) 6_656 2_564
I1B Sn I1A 4.4(8) 2_564 2_564
I2B Sn I1A 87.1(11) . 2_564
I2B Sn I1A 92.9(11) 5_665 2_564
I2A Sn I1A 91.4(2) . 2_564
I2A Sn I1A 88.6(2) 5_665 2_564
I1B Sn I1A 85.6(8) . 6_656
I1B Sn I1A 94.4(8) 5_665 6_656
I1B Sn I1A 4.4(8) 6_656 6_656
I1B Sn I1A 175.6(8) 2_564 6_656
I2B Sn I1A 92.9(11) . 6_656
I2B Sn I1A 87.1(11) 5_665 6_656
I2A Sn I1A 88.6(2) . 6_656
I2A Sn I1A 91.4(2) 5_665 6_656
I1A Sn I1A 180.000(1) 2_564 6_656
I1B Sn I1A 175.6(8) . 5_665
I1B Sn I1A 4.4(8) 5_665 5_665
I1B Sn I1A 85.7(8) 6_656 5_665
I1B Sn I1A 94.3(8) 2_564 5_665
I2B Sn I1A 89.8(3) . 5_665
I2B Sn I1A 90.2(3) 5_665 5_665
I2A Sn I1A 88.91(13) . 5_665
I2A Sn I1A 91.09(13) 5_665 5_665
I1A Sn I1A 89.95(3) 2_564 5_665
I1A Sn I1A 90.05(3) 6_656 5_665
I1B Sn I1A 4.4(8) . .
I1B Sn I1A 175.6(8) 5_665 .
I1B Sn I1A 94.3(8) 6_656 .
I1B Sn I1A 85.7(8) 2_564 .
I2B Sn I1A 90.2(3) . .
I2B Sn I1A 89.8(3) 5_665 .
I2A Sn I1A 91.09(13) . .
I2A Sn I1A 88.91(13) 5_665 .
I1A Sn I1A 90.05(3) 2_564 .
I1A Sn I1A 89.95(3) 6_656 .
I1A Sn I1A 180.0(3) 5_665 .
Sn I1A Sn 157.6(4) 2_565 .
Sn I1A CsB 102.3(5) 2_565 5_565
Sn I1A CsB 98.4(5) . 5_565
Sn I1A CsA 95.0(3) 2_565 5_565
Sn I1A CsA 105.7(3) . 5_565
CsB I1A CsA 7.3(3) 5_565 5_565
Sn I1A CsB 89.8(5) 2_565 .
Sn I1A CsB 94.3(5) . .
CsB I1A CsB 101.8(3) 5_565 .
CsA I1A CsB 101.6(4) 5_565 .
Sn I1A CsA 96.6(3) 2_565 .
Sn I1A CsA 87.5(3) . .
CsB I1A CsA 101.2(4) 5_565 .
CsA I1A CsA 102.0(3) 5_565 .
CsB I1A CsA 6.9(3) . .
Sn I1A CsA 83.8(2) 2_565 2_565
Sn I1A CsA 87.0(2) . 2_565
CsB I1A CsA 92.2(3) 5_565 2_565
CsA I1A CsA 91.80(19) 5_565 2_565
CsB I1A CsA 165.6(4) . 2_565
CsA I1A CsA 166.0(3) . 2_565
Sn I1B Sn 164.9(14) . 2_565
Sn I1B CsA 102.8(8) . 5_565
Sn I1B CsA 92.2(7) 2_565 5_565
Sn I1B CsB 95.8(8) . 5_565
Sn I1B CsB 99.3(9) 2_565 5_565
CsA I1B CsB 7.0(3) 5_565 5_565
Sn I1B CsA 90.8(8) . 2_565
Sn I1B CsA 87.3(7) 2_565 2_565
CsA I1B CsA 92.3(4) 5_565 2_565
CsB I1B CsA 92.7(5) 5_565 2_565
Sn I1B CsB 92.0(7) . .
Sn I1B CsB 87.4(7) 2_565 .
CsA I1B CsB 96.5(10) 5_565 .
CsB I1B CsB 96.6(10) 5_565 .
CsA I1B CsB 169.9(10) 2_565 .
Sn I1B CsA 85.4(6) . .
Sn I1B CsA 94.1(7) 2_565 .
CsA I1B CsA 96.9(10) 5_565 .
CsB I1B CsA 96.2(10) 5_565 .
CsA I1B CsA 170.7(10) 2_565 .
CsB I1B CsA 6.7(3) . .
Sn I2A Sn 166.0(3) 3_645 .
Sn I2A CsB 97.00(16) 3_645 6_656
Sn I2A CsB 97.00(16) . 6_656
Sn I2A CsA 88.54(19) 3_645 .
Sn I2A CsA 88.54(19) . .
CsB I2A CsA 97.1(6) 6_656 .
Sn I2A CsA 97.02(17) 3_645 6_656
Sn I2A CsA 97.02(17) . 6_656
CsB I2A CsA 4.8(4) 6_656 6_656
CsA I2A CsA 101.9(4) . 6_656
Sn I2A CsB 90.29(17) 3_645 1_655
Sn I2A CsB 90.29(17) . 1_655
CsB I2A CsB 92.5(5) 6_656 1_655
CsA I2A CsB 170.4(6) . 1_655
CsA I2A CsB 87.8(3) 6_656 1_655
Sn I2A CsB 89.18(19) 3_645 .
Sn I2A CsB 89.18(19) . .
CsB I2A CsB 91.8(7) 6_656 .
CsA I2A CsB 5.3(3) . .
CsA I2A CsB 96.5(6) 6_656 .
CsB I2A CsB 175.7(8) 1_655 .
Sn I2B Sn 170.4(5) 3_645 .
Sn I2B CsA 92.3(10) 3_645 .
Sn I2B CsA 92.3(10) . .
Sn I2B CsB 93.9(8) 3_645 6_656
Sn I2B CsB 93.9(8) . 6_656
CsA I2B CsB 97.6(6) . 6_656
Sn I2B CsB 92.7(9) 3_645 .
Sn I2B CsB 92.7(9) . .
CsA I2B CsB 5.4(3) . .
CsB I2B CsB 92.2(7) 6_656 .
Sn I2B CsA 93.6(9) 3_645 6_656
Sn I2B CsA 93.6(9) . 6_656
CsA I2B CsA 102.0(4) . 6_656
CsB I2B CsA 4.3(4) 6_656 6_656
CsB I2B CsA 96.5(6) . 6_656
Sn I2B CsA 85.8(7) 3_645 6_655
Sn I2B CsA 85.8(7) . 6_655
CsA I2B CsA 91.0(12) . 6_655
CsB I2B CsA 171.4(14) 6_656 6_655
CsB I2B CsA 96.4(12) . 6_655
CsA I2B CsA 167.1(13) 6_656 6_655
I2B CsA I1A 125.6(4) . 3_545
I2B CsA I1A 125.6(4) . 5_565
I1A CsA I1A 93.5(3) 3_545 5_565
I2B CsA I1B 127.2(5) . 3_545
I1A CsA I1B 2.6(5) 3_545 3_545
I1A CsA I1B 91.0(6) 5_565 3_545
I2B CsA I1B 127.2(5) . 5_565
I1A CsA I1B 91.0(6) 3_545 5_565
I1A CsA I1B 2.6(5) 5_565 5_565
I1B CsA I1B 88.4(10) 3_545 5_565
I2B CsA I2A 2.1(5) . .
I1A CsA I2A 126.5(3) 3_545 .
I1A CsA I2A 126.5(3) 5_565 .
I1B CsA I2A 128.2(5) 3_545 .
I1B CsA I2A 128.2(5) 5_565 .
I2B CsA I2A 89.0(6) . 6_556
I1A CsA I2A 111.9(4) 3_545 6_556
I1A CsA I2A 111.9(4) 5_565 6_556
I1B CsA I2A 113.2(5) 3_545 6_556
I1B CsA I2A 113.2(5) 5_565 6_556
I2A CsA I2A 86.9(2) . 6_556
I2B CsA I1A 67.0(3) . .
I1A CsA I1A 167.4(4) 3_545 .
I1A CsA I1A 78.0(3) 5_565 .
I1B CsA I1A 165.8(5) 3_545 .
I1B CsA I1A 80.5(6) 5_565 .
I2A CsA I1A 65.99(17) . .
I2A CsA I1A 64.05(17) 6_556 .
I2B CsA I1A 67.0(3) . 7_565
I1A CsA I1A 78.0(3) 3_545 7_565
I1A CsA I1A 167.4(4) 5_565 7_565
I1B CsA I1A 80.5(6) 3_545 7_565
I1B CsA I1A 165.8(5) 5_565 7_565
I2A CsA I1A 65.99(17) . 7_565
I2A CsA I1A 64.05(17) 6_556 7_565
I1A CsA I1A 108.8(3) . 7_565
I2B CsA I1B 63.9(5) . 8_655
I1A CsA I1B 63.0(4) 3_545 8_655
I1A CsA I1B 122.8(4) 5_565 8_655
I1B CsA I1B 64.3(3) 3_545 8_655
I1B CsA I1B 121.2(4) 5_565 8_655
I2A CsA I1B 65.3(4) . 8_655
I2A CsA I1B 125.1(4) 6_556 8_655
I1A CsA I1B 129.4(5) . 8_655
I1A CsA I1B 61.6(4) 7_565 8_655
I2B CsA I1B 63.9(5) . 2_564
I1A CsA I1B 122.8(4) 3_545 2_564
I1A CsA I1B 63.0(4) 5_565 2_564
I1B CsA I1B 121.2(4) 3_545 2_564
I1B CsA I1B 64.3(3) 5_565 2_564
I2A CsA I1B 65.3(4) . 2_564
I2A CsA I1B 125.1(4) 6_556 2_564
I1A CsA I1B 61.6(4) . 2_564
I1A CsA I1B 129.4(5) 7_565 2_564
I1B CsA I1B 86.2(10) 8_655 2_564
I2B CsA I1B 65.0(5) . .
I1A CsA I1B 169.1(6) 3_545 .
I1A CsA I1B 80.5(6) 5_565 .
I1B CsA I1B 167.7(4) 3_545 .
I1B CsA I1B 83.1(10) 5_565 .
I2A CsA I1B 64.0(4) . .
I2A CsA I1B 62.8(4) 6_556 .
I1A CsA I1B 2.6(5) . .
I1A CsA I1B 106.3(6) 7_565 .
I1B CsA I1B 127.9(3) 8_655 .
I1B CsA I1B 62.59(14) 2_564 .
I2A CsB I2B 2.6(6) 6_556 6_556
I2A CsB I1A 120.8(6) 6_556 3_545
I2B CsB I1A 119.4(7) 6_556 3_545
I2A CsB I1A 120.8(6) 6_556 5_565
I2B CsB I1A 119.4(7) 6_556 5_565
I1A CsB I1A 93.5(5) 3_545 5_565
I2A CsB I1B 122.2(7) 6_556 3_545
I2B CsB I1B 120.7(8) 6_556 3_545
I1A CsB I1B 2.6(5) 3_545 3_545
I1A CsB I1B 91.0(7) 5_565 3_545
I2A CsB I1B 122.2(7) 6_556 5_565
I2B CsB I1B 120.7(8) 6_556 5_565
I1A CsB I1B 91.0(7) 3_545 5_565
I1A CsB I1B 2.6(5) 5_565 5_565
I1B CsB I1B 88.4(11) 3_545 5_565
I2A CsB I1A 67.6(4) 6_556 .
I2B CsB I1A 68.8(5) 6_556 .
I1A CsB I1A 170.8(6) 3_545 .
I1A CsB I1A 78.2(3) 5_565 .
I1B CsB I1A 168.6(7) 3_545 .
I1B CsB I1A 80.8(6) 5_565 .
I2A CsB I1A 67.6(4) 6_556 7_565
I2B CsB I1A 68.8(5) 6_556 7_565
I1A CsB I1A 78.2(3) 3_545 7_565
I1A CsB I1A 170.8(6) 5_565 7_565
I1B CsB I1A 80.8(6) 3_545 7_565
I1B CsB I1A 168.6(7) 5_565 7_565
I1A CsB I1A 109.7(5) . 7_565
I2A CsB I2B 89.7(8) 6_556 .
I2B CsB I2B 92.3(13) 6_556 .
I1A CsB I2B 117.3(7) 3_545 .
I1A CsB I2B 117.3(7) 5_565 .
I1B CsB I2B 118.9(8) 3_545 .
I1B CsB I2B 118.9(8) 5_565 .
I1A CsB I2B 64.3(4) . .
I1A CsB I2B 64.3(4) 7_565 .
I2A CsB I1B 66.0(5) 6_556 .
I2B CsB I1B 67.3(6) 6_556 .
I1A CsB I1B 173.0(8) 3_545 .
I1A CsB I1B 80.8(6) 5_565 .
I1B CsB I1B 170.9(7) 3_545 .
I1B CsB I1B 83.4(10) 5_565 .
I1A CsB I1B 2.6(5) . .
I1A CsB I1B 107.1(8) 7_565 .
I2B CsB I1B 62.6(5) . .
I2A CsB I1B 66.0(5) 6_556 7_565
I2B CsB I1B 67.3(6) 6_556 7_565
I1A CsB I1B 80.8(6) 3_545 7_565
I1A CsB I1B 173.0(8) 5_565 7_565
I1B CsB I1B 83.4(10) 3_545 7_565
I1B CsB I1B 170.9(7) 5_565 7_565
I1A CsB I1B 107.1(8) . 7_565
I1A CsB I1B 2.6(5) 7_565 7_565
I2B CsB I1B 62.6(5) . 7_565
I1B CsB I1B 104.5(12) . 7_565
I2A CsB I2A 88.2(7) 6_556 1_455
I2B CsB I2A 85.6(9) 6_556 1_455
I1A CsB I2A 64.0(3) 3_545 1_455
I1A CsB I2A 64.0(3) 5_565 1_455
I1B CsB I2A 62.4(5) 3_545 1_455
I1B CsB I2A 62.4(5) 5_565 1_455
I1A CsB I2A 114.8(5) . 1_455
I1A CsB I2A 114.8(5) 7_565 1_455
I2B CsB I2A 177.9(10) . 1_455
I1B CsB I2A 116.4(6) . 1_455
I1B CsB I2A 116.4(6) 7_565 1_455

loop_
_geom_bond_atom_site_label_1
_geom_bond_atom_site_label_2
_geom_bond_distance
_geom_bond_site_symmetry_2
Sn I1B 3.082(18) .
Sn I1B 3.082(18) 5_665
Sn I1B 3.097(17) 6_656
Sn I1B 3.097(17) 2_564
Sn I2B 3.1053(12) .
Sn I2B 3.1053(12) 5_665
Sn I2A 3.1178(12) .
Sn I2A 3.1178(12) 5_665
Sn I1A 3.122(5) 2_564
Sn I1A 3.122(5) 6_656
Sn I1A 3.124(5) 5_665
Sn I1A 3.124(5) .
I1A Sn 3.122(5) 2_565
I1A CsB 3.902(16) 5_565
I1A CsA 3.902(9) 5_565
I1A CsB 4.094(15) .
I1A CsA 4.116(10) .
I1A CsA 4.333(17) 2_565
I1B Sn 3.097(17) 2_565
I1B CsA 4.06(4) 5_565
I1B CsB 4.06(4) 5_565
I1B CsA 4.15(4) 2_565
I1B CsB 4.24(3) .
I1B CsA 4.27(3) .
I2A Sn 3.1178(12) 3_645
I2A CsB 3.72(3) 6_656
I2A CsA 4.065(15) .
I2A CsA 4.099(17) 6_656
I2A CsB 4.32(3) 1_655
I2A CsB 4.37(3) .
I2B Sn 3.1053(12) 3_645
I2B CsA 3.87(5) .
I2B CsB 3.89(5) 6_656
I2B CsB 4.19(5) .
I2B CsA 4.28(5) 6_656
I2B CsA 4.41(4) 6_655
CsA I1A 3.902(9) 3_545
CsA I1A 3.902(9) 5_565
CsA I1B 4.06(4) 3_545
CsA I1B 4.06(4) 5_565
CsA I2A 4.099(17) 6_556
CsA I1A 4.116(10) 7_565
CsA I1B 4.15(4) 8_655
CsA I1B 4.15(4) 2_564
CsB I2A 3.72(3) 6_556
CsB I2B 3.89(5) 6_556
CsB I1A 3.902(16) 3_545
CsB I1A 3.902(16) 5_565
CsB I1B 4.06(4) 3_545
CsB I1B 4.06(4) 5_565
CsB I1A 4.094(15) 7_565
CsB I1B 4.24(3) 7_565
CsB I2A 4.32(3) 1_455
